data_2206493
loop_
_publ_author_name
'Yang, Shi-Yao'
'Long, La-Sheng'
'Huang, Rong-Bin'
'Zheng, Lan-Sun'
'Ng, Seik Weng'

_publ_section_title
;
 Poly[[bis[(dimethyl
 sulfoxide)zinc(II)]-di-\m~4~-benzene-1,4-dicarboxylato] dimethyl
 sulfoxide pentasolvate]
;
_journal_coeditor_code LH6473
_journal_issue 8
_journal_name_full 'Acta Crystallographica Section E'
_journal_page_first m1671
_journal_page_last m1673
_journal_paper_doi 10.1107/S1600536805023986
_journal_volume 61
_journal_year 2005
_chemical_formula_iupac '[Zn2 (C8 H4 O4)2 (C2 H6 O S)2], 5C2 H6 O S'
_chemical_formula_moiety '2(C8 H4 O4), 2(C2 H6 O S), Zn2, 5C2 H6 O S'
_chemical_formula_sum 'C30 H50 O15 S7 Zn2'
_chemical_formula_weight 1005.86
_chemical_name_systematic
;
Poly[[bis[(dimethyl sulfoxide)zinc(II)]-di-\m~4~-benzene-1,4-dicarboxylato]
dimethyl sulfoxide pentasolvate]
;
_space_group_IT_number 2
_symmetry_cell_setting triclinic
_symmetry_space_group_name_Hall '-P 1'
_symmetry_space_group_name_H-M 'P -1'
_atom_sites_solution_hydrogens geom
_atom_sites_solution_primary direct
_atom_sites_solution_secondary difmap
_audit_creation_method SHELXL-97
_cell_angle_alpha 81.3110(10)
_cell_angle_beta 80.2780(10)
_cell_angle_gamma 73.0040(10)
_cell_formula_units_Z 2
_cell_length_a 10.4449(4)
_cell_length_b 10.9120(5)
_cell_length_c 20.9707(9)
_cell_measurement_reflns_used 7024
_cell_measurement_temperature 173(2)
_cell_measurement_theta_max 28.1
_cell_measurement_theta_min 2.4
_cell_volume 2239.76(17)
_computing_cell_refinement 'SAINT (Bruker, 2002)'
_computing_data_collection 'SMART (Bruker, 2002)'
_computing_data_reduction SAINT
_computing_molecular_graphics 'ORTEPII (Johnson, 1976)'
_computing_publication_material SHELXL97
_computing_structure_refinement 'SHELXL97 (Sheldrick, 1997)'
_computing_structure_solution 'SHELXS97 (Sheldrick, 1997)'
_diffrn_ambient_temperature 173(2)
_diffrn_measured_fraction_theta_full 0.991
_diffrn_measured_fraction_theta_max 0.969
_diffrn_measurement_device_type 'Bruker APEX area-detector'
_diffrn_measurement_method '\f and \w'
_diffrn_radiation_monochromator graphite
_diffrn_radiation_source 'fine-focus sealed tube'
_diffrn_radiation_type MoK\a
_diffrn_radiation_wavelength 0.71073
_diffrn_reflns_av_R_equivalents 0.020
_diffrn_reflns_av_sigmaI/netI 0.026
_diffrn_reflns_limit_h_max 13
_diffrn_reflns_limit_h_min -13
_diffrn_reflns_limit_k_max 13
_diffrn_reflns_limit_k_min -13
_diffrn_reflns_limit_l_max 27
_diffrn_reflns_limit_l_min -26
_diffrn_reflns_number 25259
_diffrn_reflns_theta_full 27.50
_diffrn_reflns_theta_max 27.5
_diffrn_reflns_theta_min 1.0
_diffrn_standards_decay_% 0
_diffrn_standards_interval_count 0
_diffrn_standards_interval_time 0
_diffrn_standards_number 0
_exptl_absorpt_coefficient_mu 1.456
_exptl_absorpt_correction_T_max 0.674
_exptl_absorpt_correction_T_min 0.546
_exptl_absorpt_correction_type multi-scan
_exptl_absorpt_process_details '(SADABS; Bruker, 2002)'
_exptl_crystal_colour colorless
_exptl_crystal_density_diffrn 1.491
_exptl_crystal_density_method 'not measured'
_exptl_crystal_description Column
_exptl_crystal_F_000 1044
_exptl_crystal_size_max 0.40
_exptl_crystal_size_mid 0.33
_exptl_crystal_size_min 0.27
_refine_diff_density_max 1.467
_refine_diff_density_min -0.946
_refine_ls_extinction_method none
_refine_ls_goodness_of_fit_ref 1.00
_refine_ls_hydrogen_treatment constr
_refine_ls_matrix_type full
_refine_ls_number_parameters 530
_refine_ls_number_reflns 9977
_refine_ls_number_restraints 66
_refine_ls_restrained_S_all 1.07
_refine_ls_R_factor_all 0.049
_refine_ls_R_factor_gt 0.045
_refine_ls_shift/su_max 0.001
_refine_ls_shift/su_mean 0.000
_refine_ls_structure_factor_coef Fsqd
_refine_ls_weighting_details 'calc w = 1/[\s^2^(Fo^2^)+(0.0670P)^2^+4.2336P] where P = (Fo^2^+2Fc^2^)/3'
_refine_ls_weighting_scheme calc
_refine_ls_wR_factor_gt 0.118
_refine_ls_wR_factor_ref 0.121
_reflns_number_gt 9104
_reflns_number_total 9977
_reflns_threshold_expression I>2\s(I)
_cod_data_source_file lh6473.cif
_cod_data_source_block I
_cod_depositor_comments
;
The following automatic conversions were performed:
'_symmetry_cell_setting' value 'Triclinic' changed to 'triclinic'
according to '/home/saulius/struct/CIF-dictionaries/cif_core.dic'
dictionary named 'cif_core.dic' version 2.4.1 from 2010-06-29.

Automatic conversion script
Id: cif_fix_enum 1527 2010-12-29 10:47:43Z saulius 

The following automatic conversions were performed:

'_symmetry_cell_setting' value 'Triclinic' changed to 'triclinic'
according to /home/saulius/struct/CIF-dictionaries/cif_core.dic
dictionary named 'cif_core.dic' version 2.4.1 from 2010-06-29.

Automatic conversion script
Id: cif_fix_values 1715 2011-07-08 13:25:40Z adriana 
;
_cod_original_cell_volume 2239.8(2)
_cod_database_code 2206493
_cod_database_fobs_code 2206493

loop_
_symmetry_equiv_pos_as_xyz
'x, y, z'
'-x, -y, -z'

loop_
_atom_site_label
_atom_site_fract_x
_atom_site_fract_y
_atom_site_fract_z
_atom_site_U_iso_or_equiv
_atom_site_adp_type
_atom_site_calc_flag
_atom_site_refinement_flags
_atom_site_occupancy
_atom_site_disorder_assembly
_atom_site_disorder_group
_atom_site_type_symbol
Zn1 0.39107(3) 0.42842(3) 0.274763(14) 0.01377(9) Uani d . 1 . . Zn
Zn2 0.12470(3) 0.51717(3) 0.228233(14) 0.01355(9) Uani d . 1 . . Zn
S1 -0.06700(8) 0.64506(8) 0.12542(4) 0.02660(17) Uani d . 1 . . S
S2 0.67965(8) 0.43696(8) 0.25983(4) 0.0239(3) Uani d PD 0.878(3) A 1 S
O10 0.5737(2) 0.3714(2) 0.30086(11) 0.0274(5) Uani d PD 0.878(3) A 1 O
C19 0.7001(5) 0.5431(5) 0.3086(2) 0.0551(12) Uani d PD 0.878(3) A 1 C
H19A 0.6188 0.6160 0.3120 0.083 Uiso calc PR 0.878(3) A 1 H
H19B 0.7782 0.5748 0.2892 0.083 Uiso calc PR 0.878(3) A 1 H
H19C 0.7149 0.4986 0.3520 0.083 Uiso calc PR 0.878(3) A 1 H
C20 0.8332(5) 0.3135(5) 0.2589(4) 0.099(3) Uani d PD 0.878(3) A 1 C
H20A 0.8311 0.2480 0.2321 0.148 Uiso calc PR 0.878(3) A 1 H
H20B 0.8453 0.2739 0.3034 0.148 Uiso calc PR 0.878(3) A 1 H
H20C 0.9084 0.3502 0.2405 0.148 Uiso calc PR 0.878(3) A 1 H
S3 0.2012(2) 1.04596(16) 0.44968(9) 0.0492(6) Uani d PD 0.628(3) B 1 S
O11 0.1760(4) 0.9864(3) 0.51946(17) 0.0607(9) Uani d PD 0.628(3) B 1 O
C21 0.3098(4) 1.1416(4) 0.4510(2) 0.0532(11) Uani d PD 0.628(3) B 1 C
H21A 0.3935 1.0875 0.4668 0.080 Uiso calc PR 0.628(3) B 1 H
H21B 0.2657 1.2086 0.4800 0.080 Uiso calc PR 0.628(3) B 1 H
H21C 0.3307 1.1819 0.4069 0.080 Uiso calc PR 0.628(3) B 1 H
C22 0.0571(7) 1.1589(8) 0.4253(4) 0.146(5) Uani d PD 0.628(3) B 1 C
H22A -0.0109 1.1150 0.4223 0.219 Uiso calc PR 0.628(3) B 1 H
H22B 0.0804 1.2035 0.3826 0.219 Uiso calc PR 0.628(3) B 1 H
H22C 0.0209 1.2217 0.4571 0.219 Uiso calc PR 0.628(3) B 1 H
S4 -0.02008(14) 0.29370(12) 0.05385(6) 0.0513(4) Uani d PD 0.910(4) C 1 S
O12 -0.1247(4) 0.3888(4) 0.0933(3) 0.0903(15) Uani d PD 0.910(4) C 1 O
C23 0.1403(5) 0.3019(6) 0.0691(3) 0.0682(16) Uani d PD 0.910(4) C 1 C
H23A 0.1542 0.3856 0.0502 0.102 Uiso calc PR 0.910(4) C 1 H
H23B 0.2119 0.2328 0.0492 0.102 Uiso calc PR 0.910(4) C 1 H
H23C 0.1428 0.2918 0.1161 0.102 Uiso calc PR 0.910(4) C 1 H
C24 -0.0124(6) 0.1350(5) 0.0928(3) 0.0661(14) Uani d PD 0.910(4) C 1 C
H24A -0.0957 0.1135 0.0895 0.099 Uiso calc PR 0.910(4) C 1 H
H24B -0.0024 0.1312 0.1387 0.099 Uiso calc PR 0.910(4) C 1 H
H24C 0.0651 0.0731 0.0715 0.099 Uiso calc PR 0.910(4) C 1 H
S5 0.78156(13) -0.03563(14) 0.29604(7) 0.0574(5) Uani d PD 0.943(5) D 1 S
O13 0.7284(4) -0.0638(5) 0.2412(2) 0.1044(19) Uani d PD 0.943(5) D 1 O
C25 0.6438(4) 0.0300(4) 0.3543(2) 0.0495(11) Uani d PD 0.943(5) D 1 C
H25A 0.5923 0.1147 0.3362 0.074 Uiso calc PR 0.943(5) D 1 H
H25B 0.6779 0.0393 0.3936 0.074 Uiso calc PR 0.943(5) D 1 H
H25C 0.5850 -0.0276 0.3655 0.074 Uiso calc PR 0.943(5) D 1 H
C26 0.8495(5) -0.1837(4) 0.3432(3) 0.0506(12) Uani d PD 0.943(5) D 1 C
H26A 0.9297 -0.2349 0.3179 0.076 Uiso calc PR 0.943(5) D 1 H
H26B 0.7816 -0.2320 0.3546 0.076 Uiso calc PR 0.943(5) D 1 H
H26C 0.8746 -0.1657 0.3831 0.076 Uiso calc PR 0.943(5) D 1 H
S6 0.45599(11) 0.74894(10) 0.46157(5) 0.0424(2) Uani d D 1 E 1 S
S7 0.32650(11) -0.10226(10) -0.02426(6) 0.0501(3) Uani d D 1 F 1 S
O1 0.3606(2) 0.2531(2) 0.27822(11) 0.0260(5) Uani d . 1 . 1 O
O2 0.1715(2) 0.32120(19) 0.23088(11) 0.0253(5) Uani d . 1 . 1 O
O3 0.3805(2) -0.3803(2) 0.25893(12) 0.0287(5) Uani d . 1 . 1 O
O4 0.1650(2) -0.3153(2) 0.24107(12) 0.0277(5) Uani d . 1 . 1 O
O5 0.2578(2) 0.4607(2) 0.35764(10) 0.0257(5) Uani d . 1 . 1 O
O6 0.0563(2) 0.5006(2) 0.32389(10) 0.0258(5) Uani d . 1 . 1 O
O7 0.4358(2) 0.4262(2) 0.17580(10) 0.0274(5) Uani d . 1 . 1 O
O8 0.2383(2) 0.5263(2) 0.13996(10) 0.0269(5) Uani d . 1 . 1 O
O9 -0.0525(2) 0.5828(2) 0.19530(10) 0.0242(4) Uani d . 1 . 1 O
O14 0.5905(3) 0.6623(4) 0.44091(18) 0.0658(10) Uani d D 1 E 1 O
O15 0.2796(3) 0.0373(3) -0.01258(16) 0.0561(8) Uani d D 1 F 1 O
C1 0.2673(3) 0.2352(3) 0.25340(14) 0.0195(5) Uani d . 1 . 1 C
C2 0.2702(3) 0.0977(3) 0.25018(14) 0.0210(6) Uani d D 1 . 1 C
C3 0.1530(3) 0.0670(3) 0.24581(19) 0.0323(7) Uani d D 1 . 1 C
H3 0.0710 0.1334 0.2437 0.039 Uiso calc R 1 . 1 H
C4 0.1539(3) -0.0597(3) 0.24444(18) 0.0306(7) Uani d D 1 . 1 C
H4 0.0727 -0.0799 0.2416 0.037 Uiso calc R 1 . 1 H
C5 0.2735(3) -0.1572(3) 0.24716(14) 0.0208(6) Uani d D 1 . 1 C
C6 0.3922(3) -0.1258(3) 0.24993(17) 0.0276(7) Uani d D 1 . 1 C
H6 0.4749 -0.1917 0.2506 0.033 Uiso calc R 1 . 1 H
C7 0.3903(3) 0.0012(3) 0.25170(17) 0.0271(6) Uani d D 1 . 1 C
H7 0.4715 0.0220 0.2540 0.033 Uiso calc R 1 . 1 H
C8 0.2728(3) -0.2955(3) 0.24895(14) 0.0211(6) Uani d . 1 . 1 C
C9 0.1316(3) 0.4843(3) 0.36704(13) 0.0204(6) Uani d . 1 . 1 C
C10 0.0636(3) 0.4938(3) 0.43608(13) 0.0199(5) Uani d D 1 . 1 C
C11 0.1402(3) 0.4689(3) 0.48715(14) 0.0229(6) Uani d D 1 . 1 C
H11 0.2359 0.4475 0.4785 0.027 Uiso calc R 1 . 1 H
C12 -0.0769(3) 0.5247(3) 0.44931(13) 0.0228(6) Uani d D 1 . 1 C
H12 -0.1295 0.5414 0.4146 0.027 Uiso calc R 1 . 1 H
C13 0.3645(3) 0.4801(3) 0.13188(13) 0.0200(6) Uani d . 1 . 1 C
C14 0.4348(3) 0.4902(3) 0.06337(13) 0.0182(5) Uani d D 1 . 1 C
C15 0.5755(3) 0.4562(3) 0.05180(13) 0.0204(6) Uani d D 1 . 1 C
H15 0.6268 0.4265 0.0872 0.025 Uiso calc R 1 . 1 H
C16 0.3597(3) 0.5342(3) 0.01139(13) 0.0203(5) Uani d D 1 . 1 C
H16 0.2638 0.5578 0.0193 0.024 Uiso calc R 1 . 1 H
C17 -0.0355(4) 0.7977(3) 0.12255(18) 0.0378(8) Uani d . 1 . 1 C
H17A 0.0614 0.7855 0.1221 0.057 Uiso calc R 1 . 1 H
H17B -0.0856 0.8397 0.1609 0.057 Uiso calc R 1 . 1 H
H17C -0.0648 0.8517 0.0831 0.057 Uiso calc R 1 . 1 H
C18 -0.2444(4) 0.6977(4) 0.1257(2) 0.0477(10) Uani d . 1 . 1 C
H18A -0.2793 0.6229 0.1273 0.072 Uiso calc R 1 . 1 H
H18B -0.2656 0.7554 0.0860 0.072 Uiso calc R 1 . 1 H
H18C -0.2864 0.7438 0.1638 0.072 Uiso calc R 1 . 1 H
C27 0.4016(6) 0.6858(5) 0.5409(2) 0.0655(15) Uani d D 1 E 1 C
H27A 0.4565 0.6986 0.5716 0.098 Uiso calc R 1 E 1 H
H27B 0.4117 0.5935 0.5416 0.098 Uiso calc R 1 E 1 H
H27C 0.3065 0.7304 0.5535 0.098 Uiso calc R 1 E 1 H
C28 0.3381(5) 0.7109(6) 0.4207(2) 0.0592(12) Uani d D 1 E 1 C
H28A 0.3531 0.7397 0.3741 0.089 Uiso calc R 1 E 1 H
H28B 0.2460 0.7546 0.4387 0.089 Uiso calc R 1 E 1 H
H28C 0.3506 0.6175 0.4267 0.089 Uiso calc R 1 E 1 H
C29 0.4536(6) -0.1780(5) 0.0257(3) 0.0702(16) Uani d D 1 F 1 C
H29A 0.4128 -0.1831 0.0713 0.105 Uiso calc R 1 F 1 H
H29B 0.5196 -0.1280 0.0198 0.105 Uiso calc R 1 F 1 H
H29C 0.4989 -0.2652 0.0137 0.105 Uiso calc R 1 F 1 H
C30 0.4317(7) -0.1081(6) -0.1019(3) 0.0786(17) Uani d D 1 F 1 C
H30A 0.3754 -0.0692 -0.1366 0.118 Uiso calc R 1 F 1 H
H30B 0.4786 -0.1980 -0.1087 0.118 Uiso calc R 1 F 1 H
H30C 0.4981 -0.0603 -0.1027 0.118 Uiso calc R 1 F 1 H
S2' 0.7056(6) 0.3763(6) 0.3080(3) 0.035(2) Uani d PDU 0.122(3) A 2 S
O10' 0.5737(2) 0.3714(2) 0.30086(11) 0.0274(5) Uani d PD 0.122 A 2 O
C19' 0.7001(5) 0.5431(5) 0.3086(2) 0.0551(12) Uani d PD 0.122 A 2 C
H19D 0.6217 0.5841 0.3385 0.083 Uiso calc PR 0.122(3) A 2 H
H19E 0.6928 0.5880 0.2646 0.083 Uiso calc PR 0.122(3) A 2 H
H19F 0.7829 0.5479 0.3230 0.083 Uiso calc PR 0.122(3) A 2 H
C20' 0.8332(5) 0.3135(5) 0.2589(4) 0.099(3) Uani d PD 0.122 A 2 C
H20D 0.8389 0.2225 0.2581 0.148 Uiso calc PR 0.122(3) A 2 H
H20E 0.9153 0.3204 0.2730 0.148 Uiso calc PR 0.122(3) A 2 H
H20F 0.8241 0.3590 0.2151 0.148 Uiso calc PR 0.122(3) A 2 H
S3' 0.1432(3) 1.1203(3) 0.48592(13) 0.0427(8) Uani d PDU 0.372(3) B 2 S
O11' 0.1760(4) 0.9864(3) 0.51946(17) 0.0607(9) Uani d PD 0.372 B 2 O
C21' 0.3098(4) 1.1416(4) 0.4510(2) 0.0532(11) Uani d PD 0.372 B 2 C
H21D 0.3679 1.1224 0.4854 0.080 Uiso calc PR 0.372(3) B 2 H
H21E 0.2997 1.2308 0.4315 0.080 Uiso calc PR 0.372(3) B 2 H
H21F 0.3507 1.0829 0.4175 0.080 Uiso calc PR 0.372(3) B 2 H
C22' 0.0571(7) 1.1589(8) 0.4253(4) 0.146(5) Uani d PD 0.372 B 2 C
H22D -0.0333 1.1475 0.4397 0.219 Uiso calc PR 0.372(3) B 2 H
H22E 0.1029 1.1034 0.3909 0.219 Uiso calc PR 0.372(3) B 2 H
H22F 0.0496 1.2491 0.4083 0.219 Uiso calc PR 0.372(3) B 2 H
S4' -0.0173(8) 0.2899(8) 0.1101(6) 0.052(4) Uani d PDU 0.090(4) C 2 S
O12' -0.1247(4) 0.3888(4) 0.0933(3) 0.0903(15) Uani d PD 0.090 C 2 O
C23' 0.1403(5) 0.3019(6) 0.0691(3) 0.0682(16) Uani d PD 0.090 C 2 C
H23D 0.1503 0.3873 0.0721 0.102 Uiso calc PR 0.090(4) C 2 H
H23E 0.1463 0.2896 0.0232 0.102 Uiso calc PR 0.090(4) C 2 H
H23F 0.2123 0.2356 0.0889 0.102 Uiso calc PR 0.090(4) C 2 H
C24' -0.0124(6) 0.1350(5) 0.0928(3) 0.0661(14) Uani d PD 0.090 C 2 C
H24D -0.0974 0.1152 0.1118 0.099 Uiso calc PR 0.090(4) C 2 H
H24E 0.0630 0.0708 0.1113 0.099 Uiso calc PR 0.090(4) C 2 H
H24F -0.0001 0.1331 0.0455 0.099 Uiso calc PR 0.090(4) C 2 H
S5' 0.7456(19) -0.0988(14) 0.3088(5) 0.066(8) Uani d PDU 0.057(5) D 2 S
O13' 0.7284(4) -0.0638(5) 0.2412(2) 0.1044(19) Uani d PD 0.057 D 2 O
C25' 0.6438(4) 0.0300(4) 0.3543(2) 0.0495(11) Uani d PD 0.057 D 2 C
H25D 0.5863 0.0949 0.3260 0.074 Uiso calc PR 0.057(5) D 2 H
H25E 0.7023 0.0696 0.3713 0.074 Uiso calc PR 0.057(5) D 2 H
H25F 0.5870 -0.0039 0.3907 0.074 Uiso calc PR 0.057(5) D 2 H
C26' 0.896(6) -0.155(9) 0.349(4) 0.0506(12) Uani d PD 0.057 D 2 C
H26D 0.9518 -0.2369 0.3337 0.076 Uiso calc PR 0.057(5) D 2 H
H26E 0.8698 -0.1679 0.3962 0.076 Uiso calc PR 0.057(5) D 2 H
H26F 0.9473 -0.0909 0.3391 0.076 Uiso calc PR 0.057(5) D 2 H

loop_
_atom_site_aniso_label
_atom_site_aniso_U_11
_atom_site_aniso_U_22
_atom_site_aniso_U_33
_atom_site_aniso_U_12
_atom_site_aniso_U_13
_atom_site_aniso_U_23
Zn1 0.01530(16) 0.01268(15) 0.01310(15) -0.00445(11) -0.00010(11) -0.00148(11)
Zn2 0.01453(15) 0.01311(15) 0.01266(15) -0.00432(11) 0.00018(11) -0.00148(11)
S1 0.0307(4) 0.0271(4) 0.0214(4) -0.0061(3) -0.0088(3) 0.0019(3)
S2 0.0182(4) 0.0253(4) 0.0280(5) -0.0081(3) 0.0001(3) -0.0019(3)
O10 0.0183(10) 0.0301(12) 0.0349(12) -0.0078(9) -0.0070(9) -0.0007(9)
C19 0.051(3) 0.064(3) 0.062(3) -0.036(2) 0.014(2) -0.025(2)
C20 0.037(3) 0.042(3) 0.191(8) -0.005(2) 0.037(4) -0.003(4)
S3 0.0615(11) 0.0307(8) 0.0555(11) -0.0075(7) -0.0200(9) -0.0010(7)
O11 0.062(2) 0.0529(19) 0.068(2) -0.0246(16) -0.0208(17) 0.0217(16)
C21 0.043(2) 0.048(2) 0.065(3) -0.0136(19) -0.006(2) 0.009(2)
C22 0.084(5) 0.156(8) 0.197(10) -0.067(5) -0.072(6) 0.113(7)
S4 0.0650(8) 0.0449(7) 0.0528(8) -0.0161(6) -0.0336(6) -0.0013(5)
O12 0.047(2) 0.071(3) 0.155(5) 0.0087(18) -0.040(2) -0.040(3)
C23 0.047(3) 0.075(4) 0.093(4) -0.026(3) 0.005(3) -0.043(3)
C24 0.066(3) 0.058(3) 0.075(4) -0.023(3) -0.003(3) -0.005(3)
S5 0.0373(6) 0.0501(9) 0.0616(8) 0.0069(5) 0.0060(5) 0.0134(6)
O13 0.077(3) 0.134(4) 0.061(3) 0.042(3) -0.012(2) -0.023(3)
C25 0.041(2) 0.042(2) 0.054(3) 0.0074(18) -0.0043(19) -0.0114(19)
C26 0.044(3) 0.034(2) 0.062(3) 0.0038(18) -0.005(2) 0.000(2)
S6 0.0445(5) 0.0457(5) 0.0402(5) -0.0164(4) -0.0094(4) -0.0019(4)
S7 0.0432(5) 0.0352(5) 0.0701(7) -0.0078(4) -0.0118(5) -0.0012(5)
O1 0.0379(12) 0.0158(10) 0.0296(11) -0.0130(9) -0.0112(9) 0.0000(8)
O2 0.0302(11) 0.0114(9) 0.0344(12) -0.0044(8) -0.0057(9) -0.0037(8)
O3 0.0272(11) 0.0132(10) 0.0442(14) -0.0053(8) -0.0007(10) -0.0034(9)
O4 0.0324(12) 0.0171(10) 0.0379(13) -0.0108(9) -0.0083(10) -0.0040(9)
O5 0.0228(10) 0.0339(12) 0.0170(10) -0.0060(9) 0.0057(8) -0.0046(8)
O6 0.0276(11) 0.0369(12) 0.0131(9) -0.0116(9) 0.0029(8) -0.0041(8)
O7 0.0310(12) 0.0340(12) 0.0128(9) -0.0051(10) 0.0013(8) -0.0007(8)
O8 0.0243(11) 0.0318(12) 0.0185(10) -0.0044(9) 0.0064(8) -0.0006(9)
O9 0.0188(10) 0.0307(11) 0.0210(10) -0.0060(9) -0.0047(8) 0.0045(8)
O14 0.054(2) 0.082(3) 0.061(2) -0.0077(18) -0.0119(16) -0.0238(19)
O15 0.0578(19) 0.0379(16) 0.0588(19) 0.0077(14) -0.0067(15) -0.0047(14)
C1 0.0261(14) 0.0137(12) 0.0189(13) -0.0079(11) 0.0011(11) -0.0018(10)
C2 0.0269(15) 0.0134(13) 0.0244(14) -0.0075(11) -0.0042(11) -0.0022(10)
C3 0.0231(15) 0.0172(15) 0.058(2) -0.0034(12) -0.0104(15) -0.0052(14)
C4 0.0255(15) 0.0183(15) 0.051(2) -0.0077(12) -0.0086(14) -0.0068(13)
C5 0.0250(14) 0.0135(13) 0.0245(14) -0.0064(11) -0.0028(11) -0.0023(10)
C6 0.0220(14) 0.0159(14) 0.0436(19) -0.0038(11) -0.0043(13) -0.0023(12)
C7 0.0232(15) 0.0204(14) 0.0405(18) -0.0097(12) -0.0060(13) -0.0025(13)
C8 0.0280(15) 0.0150(13) 0.0202(13) -0.0080(11) 0.0013(11) -0.0030(10)
C9 0.0260(14) 0.0178(13) 0.0159(13) -0.0066(11) 0.0026(11) -0.0022(10)
C10 0.0219(13) 0.0204(13) 0.0154(12) -0.0049(11) 0.0025(10) -0.0031(10)
C11 0.0192(13) 0.0278(15) 0.0188(14) -0.0043(11) 0.0024(11) -0.0035(11)
C12 0.0236(14) 0.0297(15) 0.0135(13) -0.0063(12) -0.0006(11) -0.0015(11)
C13 0.0268(14) 0.0168(13) 0.0155(13) -0.0077(11) 0.0045(11) -0.0041(10)
C14 0.0233(13) 0.0180(13) 0.0125(12) -0.0067(11) 0.0021(10) -0.0015(10)
C15 0.0216(14) 0.0213(14) 0.0174(13) -0.0048(11) -0.0029(11) -0.0006(10)
C16 0.0181(13) 0.0227(14) 0.0188(13) -0.0052(11) -0.0001(11) -0.0013(11)
C17 0.051(2) 0.0297(18) 0.0346(19) -0.0139(16) -0.0127(16) 0.0061(14)
C18 0.0325(19) 0.055(2) 0.055(2) -0.0113(18) -0.0249(18) 0.016(2)
C27 0.092(4) 0.057(3) 0.032(2) -0.002(3) 0.000(2) 0.000(2)
C28 0.054(3) 0.082(4) 0.054(3) -0.032(3) -0.019(2) -0.006(2)
C29 0.079(4) 0.036(2) 0.103(4) -0.010(2) -0.047(3) 0.000(2)
C30 0.091(4) 0.054(3) 0.076(4) -0.006(3) 0.012(3) -0.011(3)
S2' 0.023(3) 0.046(4) 0.035(4) -0.011(3) -0.008(3) 0.005(3)
O10' 0.0183(10) 0.0301(12) 0.0349(12) -0.0078(9) -0.0070(9) -0.0007(9)
C19' 0.051(3) 0.064(3) 0.062(3) -0.036(2) 0.014(2) -0.025(2)
C20' 0.037(3) 0.042(3) 0.191(8) -0.005(2) 0.037(4) -0.003(4)
S3' 0.0430(15) 0.0440(16) 0.0356(14) -0.0083(12) -0.0005(11) -0.0003(11)
O11' 0.062(2) 0.0529(19) 0.068(2) -0.0246(16) -0.0208(17) 0.0217(16)
C21' 0.043(2) 0.048(2) 0.065(3) -0.0136(19) -0.006(2) 0.009(2)
C22' 0.084(5) 0.156(8) 0.197(10) -0.067(5) -0.072(6) 0.113(7)
S4' 0.044(6) 0.057(7) 0.065(8) -0.022(5) -0.009(5) -0.015(5)
O12' 0.047(2) 0.071(3) 0.155(5) 0.0087(18) -0.040(2) -0.040(3)
C23' 0.047(3) 0.075(4) 0.093(4) -0.026(3) 0.005(3) -0.043(3)
C24' 0.066(3) 0.058(3) 0.075(4) -0.023(3) -0.003(3) -0.005(3)
S5' 0.069(10) 0.045(10) 0.092(12) -0.040(8) 0.026(8) -0.026(8)
O13' 0.077(3) 0.134(4) 0.061(3) 0.042(3) -0.012(2) -0.023(3)
C25' 0.041(2) 0.042(2) 0.054(3) 0.0074(18) -0.0043(19) -0.0114(19)
C26' 0.044(3) 0.034(2) 0.062(3) 0.0038(18) -0.005(2) 0.000(2)

loop_
_atom_type_symbol
_atom_type_description
_atom_type_scat_dispersion_real
_atom_type_scat_dispersion_imag
_atom_type_scat_source
C C 0.0033 0.0016 'International Tables Vol C Tables 4.2.6.8 and 6.1.1.4'
H H 0.0000 0.0000 'International Tables Vol C Tables 4.2.6.8 and 6.1.1.4'
O O 0.0106 0.0060 'International Tables Vol C Tables 4.2.6.8 and 6.1.1.4'
S S 0.1246 0.1234 'International Tables Vol C Tables 4.2.6.8 and 6.1.1.4'
Zn Zn 0.2839 1.4301 'International Tables Vol C Tables 4.2.6.8 and 6.1.1.4'

loop_
_geom_angle_atom_site_label_1
_geom_angle_atom_site_label_2
_geom_angle_atom_site_label_3
_geom_angle_site_symmetry_1
_geom_angle_site_symmetry_3
_geom_angle
_geom_angle_publ_flag
O1 Zn1 O3 . 1_565 165.50(10) yes
O1 Zn1 O5 . . 89.60(10) yes
O1 Zn1 O7 . . 87.20(10) yes
O1 Zn1 O10 . . 98.00(10) yes
O3 Zn1 O5 1_565 . 89.60(10) yes
O3 Zn1 O7 1_565 . 86.80(10) yes
O3 Zn1 O10 1_565 . 96.00(10) yes
O5 Zn1 O7 . . 152.10(10) yes
O5 Zn1 O10 . . 107.00(10) yes
O7 Zn1 O10 . . 100.80(10) yes
O10 Zn1 Zn2 . . 176.79(7) no
O1 Zn1 Zn2 . . 82.88(7) no
O3 Zn1 Zn2 1_565 . 82.91(7) no
O5 Zn1 Zn2 . . 76.03(6) no
O7 Zn1 Zn2 . . 76.11(7) no
O2 Zn2 O4 . 1_565 152.70(10) yes
O2 Zn2 O6 . . 88.90(10) yes
O2 Zn2 O8 . . 90.10(10) yes
O2 Zn2 O9 . . 105.20(10) yes
O4 Zn2 O6 1_565 . 87.80(10) yes
O4 Zn2 O8 1_565 . 86.70(10) yes
O4 Zn2 O9 1_565 . 102.10(10) yes
O6 Zn2 O8 . . 165.80(10) yes
O6 Zn2 O9 . . 98.00(10) yes
O8 Zn2 O9 . . 96.00(10) yes
O9 Zn2 Zn1 . . 177.84(6) no
O6 Zn2 Zn1 . . 83.18(6) no
O8 Zn2 Zn1 . . 82.76(7) no
O2 Zn2 Zn1 . . 76.64(6) no
O4 Zn2 Zn1 1_565 . 76.08(6) no
O9 S1 C18 . . 102.81(17) no
O9 S1 C17 . . 105.04(15) no
C18 S1 C17 . . 98.9(2) no
O10 S2 C19 . . 105.54(18) no
O10 S2 C20 . . 104.0(2) no
C19 S2 C20 . . 103.5(3) no
S2 O10 Zn1 . . 116.23(13) no
S2 C19 H19A . . 109.5 no
S2 C19 H19B . . 109.5 no
H19A C19 H19B . . 109.5 no
S2 C19 H19C . . 109.5 no
H19A C19 H19C . . 109.5 no
H19B C19 H19C . . 109.5 no
S2 C20 H20A . . 109.5 no
S2 C20 H20B . . 109.5 no
H20A C20 H20B . . 109.5 no
S2 C20 H20C . . 109.5 no
H20A C20 H20C . . 109.5 no
H20B C20 H20C . . 109.5 no
O11 S3 C22 . . 111.9(3) no
O11 S3 C21 . . 105.7(2) no
C22 S3 C21 . . 102.6(3) no
S3 C21 H21A . . 109.5 no
S3 C21 H21B . . 109.5 no
H21A C21 H21B . . 109.5 no
S3 C21 H21C . . 109.5 no
H21A C21 H21C . . 109.5 no
H21B C21 H21C . . 109.5 no
S3 C22 H22A . . 109.5 no
S3 C22 H22B . . 109.5 no
H22A C22 H22B . . 109.5 no
S3 C22 H22C . . 109.5 no
H22A C22 H22C . . 109.5 no
H22B C22 H22C . . 109.5 no
O12 S4 C24 . . 108.7(3) no
O12 S4 C23 . . 106.5(2) no
C24 S4 C23 . . 98.0(3) no
S4 C23 H23A . . 109.5 no
S4 C23 H23B . . 109.5 no
H23A C23 H23B . . 109.5 no
S4 C23 H23C . . 109.5 no
H23A C23 H23C . . 109.5 no
H23B C23 H23C . . 109.5 no
S4 C24 H24A . . 109.5 no
S4 C24 H24B . . 109.5 no
H24A C24 H24B . . 109.5 no
S4 C24 H24C . . 109.5 no
H24A C24 H24C . . 109.5 no
H24B C24 H24C . . 109.5 no
O13 S5 C25 . . 108.6(2) no
O13 S5 C26 . . 108.6(3) no
C25 S5 C26 . . 97.8(2) no
S5 C25 H25A . . 109.5 no
S5 C25 H25B . . 109.5 no
H25A C25 H25B . . 109.5 no
S5 C25 H25C . . 109.5 no
H25A C25 H25C . . 109.5 no
H25B C25 H25C . . 109.5 no
S5 C26 H26A . . 109.5 no
S5 C26 H26B . . 109.5 no
H26A C26 H26B . . 109.5 no
S5 C26 H26C . . 109.5 no
H26A C26 H26C . . 109.5 no
H26B C26 H26C . . 109.5 no
O14 S6 C27 . . 106.6(2) no
O14 S6 C28 . . 106.7(2) no
C27 S6 C28 . . 97.4(3) no
O15 S7 C29 . . 106.8(2) no
O15 S7 C30 . . 105.7(2) no
C29 S7 C30 . . 98.4(3) no
C1 O1 Zn1 . . 122.84(19) no
C1 O2 Zn2 . . 129.96(19) no
C8 O3 Zn1 . 1_545 122.2(2) no
C8 O4 Zn2 . 1_545 130.3(2) no
C9 O5 Zn1 . . 130.8(2) no
C9 O6 Zn2 . . 122.53(19) no
C13 O7 Zn1 . . 129.8(2) no
C13 O8 Zn2 . . 122.82(19) no
S1 O9 Zn2 . . 122.39(12) no
O1 C1 O2 . . 126.3(3) no
O1 C1 C2 . . 116.9(3) no
O2 C1 C2 . . 116.8(3) no
C3 C2 C7 . . 119.6(3) no
C3 C2 C1 . . 120.2(3) no
C7 C2 C1 . . 120.1(3) no
C2 C3 C4 . . 120.7(3) no
C2 C3 H3 . . 119.7 no
C4 C3 H3 . . 119.7 no
C3 C4 C5 . . 120.0(3) no
C3 C4 H4 . . 120.0 no
C5 C4 H4 . . 120.0 no
C4 C5 C6 . . 119.3(3) no
C4 C5 C8 . . 119.8(3) no
C6 C5 C8 . . 120.9(3) no
C7 C6 C5 . . 120.4(3) no
C7 C6 H6 . . 119.8 no
C5 C6 H6 . . 119.8 no
C2 C7 C6 . . 120.0(3) no
C2 C7 H7 . . 120.0 no
C6 C7 H7 . . 120.0 no
O4 C8 O3 . . 126.0(3) no
O4 C8 C5 . . 117.1(3) no
O3 C8 C5 . . 116.9(3) no
O5 C9 O6 . . 125.8(3) no
O5 C9 C10 . . 117.4(3) no
O6 C9 C10 . . 116.8(3) no
C11 C10 C12 . . 119.6(3) no
C11 C10 C9 . . 120.4(3) no
C12 C10 C9 . . 120.0(3) no
C12 C11 C10 2_566 . 120.1(3) no
C12 C11 H11 2_566 . 120.0 no
C10 C11 H11 . . 120.0 no
C11 C12 C10 2_566 . 120.4(3) no
C11 C12 H12 2_566 . 119.8 no
C10 C12 H12 . . 119.8 no
O7 C13 O8 . . 125.6(3) no
O7 C13 C14 . . 117.5(3) no
O8 C13 C14 . . 116.9(3) no
C15 C14 C16 . . 119.9(2) no
C15 C14 C13 . . 119.9(2) no
C16 C14 C13 . . 120.2(3) no
C16 C15 C14 2_665 . 119.9(3) no
C16 C15 H15 2_665 . 120.1 no
C14 C15 H15 . . 120.1 no
C15 C16 C14 2_665 . 120.2(3) no
C15 C16 H16 2_665 . 119.9 no
C14 C16 H16 . . 119.9 no
S1 C17 H17A . . 109.5 no
S1 C17 H17B . . 109.5 no
H17A C17 H17B . . 109.5 no
S1 C17 H17C . . 109.5 no
H17A C17 H17C . . 109.5 no
H17B C17 H17C . . 109.5 no
S1 C18 H18A . . 109.5 no
S1 C18 H18B . . 109.5 no
H18A C18 H18B . . 109.5 no
S1 C18 H18C . . 109.5 no
H18A C18 H18C . . 109.5 no
H18B C18 H18C . . 109.5 no
S6 C27 H27A . . 109.5 no
S6 C27 H27B . . 109.5 no
H27A C27 H27B . . 109.5 no
S6 C27 H27C . . 109.5 no
H27A C27 H27C . . 109.5 no
H27B C27 H27C . . 109.5 no
S6 C28 H28A . . 109.5 no
S6 C28 H28B . . 109.5 no
H28A C28 H28B . . 109.5 no
S6 C28 H28C . . 109.5 no
H28A C28 H28C . . 109.5 no
H28B C28 H28C . . 109.5 no
S7 C29 H29A . . 109.5 no
S7 C29 H29B . . 109.5 no
H29A C29 H29B . . 109.5 no
S7 C29 H29C . . 109.5 no
H29A C29 H29C . . 109.5 no
H29B C29 H29C . . 109.5 no
S7 C30 H30A . . 109.5 no
S7 C30 H30B . . 109.5 no
H30A C30 H30B . . 109.5 no
S7 C30 H30C . . 109.5 no
H30A C30 H30C . . 109.5 no
H30B C30 H30C . . 109.5 no
S5' C26' H26D . . 109.5 no
S5' C26' H26E . . 109.5 no
H26D C26' H26E . . 109.5 no
S5' C26' H26F . . 109.5 no
H26D C26' H26F . . 109.5 no
H26E C26' H26F . . 109.5 no

loop_
_geom_bond_atom_site_label_1
_geom_bond_atom_site_label_2
_geom_bond_site_symmetry_2
_geom_bond_distance
_geom_bond_publ_flag
Zn1 O1 . 2.018(2) yes
Zn1 O3 1_565 2.036(2) yes
Zn1 O5 . 2.040(2) yes
Zn1 O7 . 2.051(2) yes
Zn1 O10 . 1.970(2) yes
Zn1 Zn2 . 2.9473(4) no
Zn2 O2 . 2.044(2) yes
Zn2 O4 1_565 2.056(2) yes
Zn2 O6 . 2.012(2) yes
Zn2 O8 . 2.029(2) yes
Zn2 O9 . 1.981(2) yes
S1 O9 . 1.532(2) no
S1 C18 . 1.772(4) no
S1 C17 . 1.780(4) no
S2 O10 . 1.559(2) no
S2 C19 . 1.735(4) no
S2 C20 . 1.767(5) no
C19 H19A . 0.9800 no
C19 H19B . 0.9800 no
C19 H19C . 0.9800 no
C20 H20A . 0.9800 no
C20 H20B . 0.9800 no
C20 H20C . 0.9800 no
S3 O11 . 1.521(4) no
S3 C22 . 1.741(6) no
S3 C21 . 1.757(4) no
C21 H21A . 0.9800 no
C21 H21B . 0.9800 no
C21 H21C . 0.9800 no
C22 H22A . 0.9800 no
C22 H22B . 0.9800 no
C22 H22C . 0.9800 no
S4 O12 . 1.499(4) no
S4 C24 . 1.785(5) no
S4 C23 . 1.787(5) no
C23 H23A . 0.9800 no
C23 H23B . 0.9800 no
C23 H23C . 0.9800 no
C24 H24A . 0.9800 no
C24 H24B . 0.9800 no
C24 H24C . 0.9800 no
S5 O13 . 1.466(5) no
S5 C25 . 1.774(4) no
S5 C26 . 1.783(4) no
C25 H25A . 0.9800 no
C25 H25B . 0.9800 no
C25 H25C . 0.9800 no
C26 H26A . 0.9800 no
C26 H26B . 0.9800 no
C26 H26C . 0.9800 no
S6 O14 . 1.482(3) no
S6 C27 . 1.769(4) no
S6 C28 . 1.785(4) no
S7 O15 . 1.501(3) no
S7 C29 . 1.763(5) no
S7 C30 . 1.803(5) no
O1 C1 . 1.254(4) no
O2 C1 . 1.257(4) no
O3 C8 . 1.257(4) no
O3 Zn1 1_545 2.036(2) no
O4 C8 . 1.248(4) no
O4 Zn2 1_545 2.056(2) no
O5 C9 . 1.254(4) no
O6 C9 . 1.256(4) no
O7 C13 . 1.250(4) no
O8 C13 . 1.258(4) no
C1 C2 . 1.503(4) no
C2 C3 . 1.380(4) no
C2 C7 . 1.384(4) no
C3 C4 . 1.385(4) no
C3 H3 . 0.9500 no
C4 C5 . 1.387(4) no
C4 H4 . 0.9500 no
C5 C6 . 1.391(4) no
C5 C8 . 1.506(4) no
C6 C7 . 1.386(4) no
C6 H6 . 0.9500 no
C7 H7 . 0.9500 no
C9 C10 . 1.505(4) no
C10 C11 . 1.391(4) no
C10 C12 . 1.395(4) no
C11 C12 2_566 1.386(4) no
C11 H11 . 0.9500 no
C12 C11 2_566 1.386(4) no
C12 H12 . 0.9500 no
C13 C14 . 1.503(4) no
C14 C15 . 1.394(4) no
C14 C16 . 1.394(4) no
C15 C16 2_665 1.386(4) no
C15 H15 . 0.9500 no
C16 C15 2_665 1.386(4) no
C16 H16 . 0.9500 no
C17 H17A . 0.9800 no
C17 H17B . 0.9800 no
C17 H17C . 0.9800 no
C18 H18A . 0.9800 no
C18 H18B . 0.9800 no
C18 H18C . 0.9800 no
C27 H27A . 0.9800 no
C27 H27B . 0.9800 no
C27 H27C . 0.9800 no
C28 H28A . 0.9800 no
C28 H28B . 0.9800 no
C28 H28C . 0.9800 no
C29 H29A . 0.9800 no
C29 H29B . 0.9800 no
C29 H29C . 0.9800 no
C30 H30A . 0.9800 no
C30 H30B . 0.9800 no
C30 H30C . 0.9800 no
S5' C26' . 1.811(11) no
C26' H26D . 0.9800 no
C26' H26E . 0.9800 no
C26' H26F . 0.9800 no

loop_
_geom_torsion_atom_site_label_1
_geom_torsion_atom_site_label_2
_geom_torsion_atom_site_label_3
_geom_torsion_atom_site_label_4
_geom_torsion_site_symmetry_1
_geom_torsion_site_symmetry_4
_geom_torsion
_geom_torsion_publ_flag
O1 Zn1 Zn2 O6 . . 82.87(9) no
O3 Zn1 Zn2 O6 1_565 . -99.86(10) no
O5 Zn1 Zn2 O6 . . -8.47(9) no
O7 Zn1 Zn2 O6 . . 171.69(10) no
O1 Zn1 Zn2 O8 . . -99.42(9) no
O3 Zn1 Zn2 O8 1_565 . 77.86(10) no
O5 Zn1 Zn2 O8 . . 169.25(10) no
O7 Zn1 Zn2 O8 . . -10.59(10) no
O1 Zn1 Zn2 O2 . . -7.62(9) no
O3 Zn1 Zn2 O2 1_565 . 169.66(9) no
O5 Zn1 Zn2 O2 . . -98.95(9) no
O7 Zn1 Zn2 O2 . . 81.21(10) no
O1 Zn1 Zn2 O4 . 1_565 172.26(9) no
O3 Zn1 Zn2 O4 1_565 1_565 -10.47(10) no
O5 Zn1 Zn2 O4 . 1_565 80.92(10) no
O7 Zn1 Zn2 O4 . 1_565 -98.92(10) no
C19 S2 O10 Zn1 . . 105.7(2) no
C20 S2 O10 Zn1 . . -145.8(3) no
O1 Zn1 O10 S2 . . 134.43(14) no
O3 Zn1 O10 S2 1_565 . -42.09(16) no
O5 Zn1 O10 S2 . . -133.55(14) no
O7 Zn1 O10 S2 . . 45.80(16) no
O10 Zn1 O1 C1 . . -165.8(2) no
O3 Zn1 O1 C1 1_565 . 0.2(5) no
O5 Zn1 O1 C1 . . 87.1(2) no
O7 Zn1 O1 C1 . . -65.2(2) no
Zn2 Zn1 O1 C1 . . 11.1(2) no
O9 Zn2 O2 C1 . . -173.0(2) no
O6 Zn2 O2 C1 . . -75.1(3) no
O8 Zn2 O2 C1 . . 90.7(3) no
O4 Zn2 O2 C1 1_565 . 7.9(4) no
Zn1 Zn2 O2 C1 . . 8.1(2) no
O10 Zn1 O5 C9 . . -171.3(3) no
O1 Zn1 O5 C9 . . -73.0(3) no
O3 Zn1 O5 C9 1_565 . 92.6(3) no
O7 Zn1 O5 C9 . . 10.1(4) no
Zn2 Zn1 O5 C9 . . 9.8(2) no
O9 Zn2 O6 C9 . . -166.4(2) no
O8 Zn2 O6 C9 . . 2.5(5) no
O2 Zn2 O6 C9 . . 88.5(2) no
O4 Zn2 O6 C9 1_565 . -64.5(2) no
Zn1 Zn2 O6 C9 . . 11.8(2) no
O10 Zn1 O7 C13 . . -161.6(3) no
O1 Zn1 O7 C13 . . 100.7(3) no
O3 Zn1 O7 C13 1_565 . -66.1(3) no
O5 Zn1 O7 C13 . . 17.0(4) no
Zn2 Zn1 O7 C13 . . 17.3(2) no
O9 Zn2 O8 C13 . . -171.6(2) no
O6 Zn2 O8 C13 . . 19.5(5) no
O2 Zn2 O8 C13 . . -66.3(2) no
O4 Zn2 O8 C13 1_565 . 86.6(2) no
Zn1 Zn2 O8 C13 . . 10.2(2) no
C18 S1 O9 Zn2 . . -174.8(2) no
C17 S1 O9 Zn2 . . -71.8(2) no
O6 Zn2 O9 S1 . . 164.88(15) no
O8 Zn2 O9 S1 . . -12.39(17) no
O2 Zn2 O9 S1 . . -104.10(16) no
O4 Zn2 O9 S1 1_565 . 75.46(17) no
Zn1 O1 C1 O2 . . -9.5(4) no
Zn1 O1 C1 C2 . . 170.44(19) no
Zn2 O2 C1 O1 . . -2.5(5) no
Zn2 O2 C1 C2 . . 177.53(19) no
O1 C1 C2 C3 . . 157.1(3) no
O2 C1 C2 C3 . . -22.9(4) no
O1 C1 C2 C7 . . -22.8(4) no
O2 C1 C2 C7 . . 157.2(3) no
C7 C2 C3 C4 . . 1.5(5) no
C1 C2 C3 C4 . . -178.4(3) no
C2 C3 C4 C5 . . -0.3(6) no
C3 C4 C5 C6 . . -1.3(5) no
C3 C4 C5 C8 . . 177.0(3) no
C4 C5 C6 C7 . . 1.7(5) no
C8 C5 C6 C7 . . -176.6(3) no
C3 C2 C7 C6 . . -1.1(5) no
C1 C2 C7 C6 . . 178.8(3) no
C5 C6 C7 C2 . . -0.5(5) no
Zn2 O4 C8 O3 1_545 . -9.6(5) no
Zn2 O4 C8 C5 1_545 . 171.21(19) no
Zn1 O3 C8 O4 1_545 . -7.4(4) no
Zn1 O3 C8 C5 1_545 . 171.78(19) no
C4 C5 C8 O4 . . 7.2(4) no
C6 C5 C8 O4 . . -174.5(3) no
C4 C5 C8 O3 . . -172.0(3) no
C6 C5 C8 O3 . . 6.3(4) no
Zn1 O5 C9 O6 . . -4.2(5) no
Zn1 O5 C9 C10 . . 175.56(19) no
Zn2 O6 C9 O5 . . -9.3(4) no
Zn2 O6 C9 C10 . . 170.91(19) no
O5 C9 C10 C11 . . -3.9(4) no
O6 C9 C10 C11 . . 175.9(3) no
O5 C9 C10 C12 . . 177.6(3) no
O6 C9 C10 C12 . . -2.6(4) no
C12 C10 C11 C12 . 2_566 -0.3(5) no
C9 C10 C11 C12 . 2_566 -178.7(3) no
C11 C10 C12 C11 . 2_566 0.3(5) no
C9 C10 C12 C11 . 2_566 178.8(3) no
Zn1 O7 C13 O8 . . -16.1(5) no
Zn1 O7 C13 C14 . . 164.21(19) no
Zn2 O8 C13 O7 . . -1.6(4) no
Zn2 O8 C13 C14 . . 178.10(18) no
O7 C13 C14 C15 . . -8.5(4) no
O8 C13 C14 C15 . . 171.8(3) no
O7 C13 C14 C16 . . 171.9(3) no
O8 C13 C14 C16 . . -7.8(4) no
C16 C14 C15 C16 . 2_665 -0.3(5) no
C13 C14 C15 C16 . 2_665 -179.9(3) no
C15 C14 C16 C15 . 2_665 0.3(5) no
C13 C14 C16 C15 . 2_665 179.9(3) no
